data_4037137
loop_
_publ_author_name
'Unnamatla, M. V. Basavanag'
'Islas-J\'acome, Alejandro'
'Quezada-Soto, Andrea'
'Ram\'irez-L\'opez, Sandra C'
'Flores-\'Alamo, Marcos'
'G\'amez-Monta\~no, Roc\'io'

_publ_section_title
;
 Multicomponent One-Pot Synthesis of 3-Tetrazolyl and
 3-Imidazo[1,2-a]pyridin Tetrazolo[1,5-a]quinolines.
;
_journal_issue 21
_journal_name_full 'The Journal of organic chemistry'
_journal_page_first 10576
_journal_page_last 10583
_journal_paper_doi 10.1021/acs.joc.6b01576
_journal_volume 81
_journal_year 2016
_chemical_formula_moiety 'C21 H21 Cl N6'
_chemical_formula_sum 'C21 H21 Cl N6'
_chemical_formula_weight 392.89
_chemical_name_systematic N-((1-(tert-butyl)-1H-tetrazol-5-yl)(2-chloroquinolin-3-yl)methyl)aniline
_space_group_crystal_system monoclinic
_space_group_IT_number 14
_space_group_name_Hall '-P 2ybc'
_space_group_name_H-M_alt 'P 1 21/c 1'
_symmetry_Int_Tables_number 14
_atom_sites_solution_primary iterative
_audit_creation_date 2016-04-05
_audit_creation_method
;
Olex2 1.2
(compiled 2016.02.19 svn.r3266 for OlexSys, GUI svn.r5155)
;
_cell_angle_alpha 90
_cell_angle_beta 93.181(5)
_cell_angle_gamma 90
_cell_formula_units_Z 4
_cell_length_a 11.8431(7)
_cell_length_b 16.1181(9)
_cell_length_c 10.8078(5)
_cell_measurement_reflns_used 3337
_cell_measurement_temperature 293(2)
_cell_measurement_theta_max 28.4390
_cell_measurement_theta_min 3.5390
_cell_volume 2059.90(19)
_computing_cell_refinement 'CrystalClear-SM Expert 2.0 r7 (Rigaku, 2011)'
_computing_data_collection 'CrystalClear-SM Expert 2.0 r7 (Rigaku, 2011)'
_computing_data_reduction 'CrystalClear-SM Expert 2.0 r7 (Rigaku, 2011)'
_computing_molecular_graphics 'Olex2 (Dolomanov et al., 2009)'
_computing_publication_material 'Olex2 (Dolomanov et al., 2009)'
_computing_structure_refinement 'olex2.refine (Bourhis et al., 2015)'
_computing_structure_solution 'olex2.solve (Bourhis et al., 2015)'
_diffrn_ambient_temperature 293
_diffrn_detector CCD
_diffrn_detector_area_resol_mean 28.5714
_diffrn_detector_type 'Rigaku Saturn724+'
_diffrn_measured_fraction_theta_full 0.9768
_diffrn_measured_fraction_theta_max 0.8189
_diffrn_measurement_details
;
List of Runs (angles in degrees, time in seconds):

  # Type    Start    End  Width  t~exp~   \w     \q     \k     \f   Frames
--------------------------------------------------------------------------
  1  \w    -83.00 -38.00   1.00   35.30    --  -17.53-178.00 -60.00   45
  2  \w    -89.00   9.00   1.00   35.30    --  -17.53 -19.00-120.00   98
  3  \w    -58.00   5.00   1.00   35.30    --  -17.53 -19.00 120.00   63
;
_diffrn_measurement_device 'AFC12 (Right): Kappa 3 circle'
_diffrn_measurement_device_type 'Rigaku Saturn724+ (2x2 bin mode)'
_diffrn_measurement_method 'profile data from \w-scans'
_diffrn_measurement_specimen_support 'Mitegen 50um'
_diffrn_orient_matrix_type 'CrysAlisPro convention (1999,Acta A55,543-557)'
_diffrn_orient_matrix_UB_11 -0.0205005000
_diffrn_orient_matrix_UB_12 -0.0344529000
_diffrn_orient_matrix_UB_13 -0.0353520000
_diffrn_orient_matrix_UB_21 -0.0535476000
_diffrn_orient_matrix_UB_22 0.0194866000
_diffrn_orient_matrix_UB_23 -0.0083770000
_diffrn_orient_matrix_UB_31 0.0175032000
_diffrn_orient_matrix_UB_32 0.0192705000
_diffrn_orient_matrix_UB_33 -0.0547865000
_diffrn_radiation_collimation 0.3
_diffrn_radiation_monochromator Confocal
_diffrn_radiation_probe x-ray
_diffrn_radiation_type 'Mo K\a'
_diffrn_radiation_wavelength 0.71073
_diffrn_reflns_av_R_equivalents 0.0176
_diffrn_reflns_av_unetI/netI 0.0291
_diffrn_reflns_limit_h_max 7
_diffrn_reflns_limit_h_min -15
_diffrn_reflns_limit_k_max 22
_diffrn_reflns_limit_k_min -20
_diffrn_reflns_limit_l_max 14
_diffrn_reflns_limit_l_min -14
_diffrn_reflns_number 9483
_diffrn_reflns_theta_full 26.0000
_diffrn_reflns_theta_max 29.52
_diffrn_reflns_theta_min 3.45
_diffrn_source 'Rotating Anode'
_diffrn_source_current 24.0
_diffrn_source_power 1.2
_diffrn_source_target Mo
_diffrn_source_type 'Rotating Anode'
_diffrn_source_voltage 50.0
_exptl_absorpt_coefficient_mu 0.204
_exptl_absorpt_correction_T_max 1.00000
_exptl_absorpt_correction_T_min 0.91162
_exptl_absorpt_correction_type multi-scan
_exptl_absorpt_process_details
;
CrysAlisPro 1.171.38.41 (Rigaku Oxford Diffraction, 2015)
Empirical absorption correction using spherical harmonics,
 implemented in SCALE3 ABSPACK scaling algorithm.
;
_exptl_crystal_colour 'clear whiteish white'
_exptl_crystal_colour_lustre clear
_exptl_crystal_colour_modifier whiteish
_exptl_crystal_colour_primary white
_exptl_crystal_density_diffrn 1.2668
_exptl_crystal_density_method 'not measured'
_exptl_crystal_description block
_exptl_crystal_F_000 824.8446
_exptl_crystal_recrystallization_method 'crystalised in dueterated chloroform in nmr tube'
_exptl_crystal_size_max 0.631
_exptl_crystal_size_mid 0.603
_exptl_crystal_size_min 0.533
_refine_diff_density_max 0.2429
_refine_diff_density_min -0.3730
_refine_diff_density_rms 0.0515
_refine_ls_d_res_high 0.7212
_refine_ls_d_res_low 5.9124
_refine_ls_extinction_expression Fc^*^=kFc[1+0.001xFc^2^\l^3^/sin(2\q)]^-1/4^
_refine_ls_goodness_of_fit_ref 1.0335
_refine_ls_hydrogen_treatment mixed
_refine_ls_matrix_type full
_refine_ls_number_constraints 12
_refine_ls_number_parameters 313
_refine_ls_number_reflns 4702
_refine_ls_number_restraints 0
_refine_ls_restrained_S_all 1.0335
_refine_ls_R_factor_all 0.0636
_refine_ls_R_factor_gt 0.0422
_refine_ls_shift/su_max 0.0002
_refine_ls_shift/su_mean 0.0000
_refine_ls_structure_factor_coef Fsqd
_refine_ls_weighting_details 'w=1/[\s^2^(Fo^2^)+(0.0384P)^2^+0.4234P] where P=(Fo^2^+2Fc^2^)/3'
_refine_ls_weighting_scheme calc
_refine_ls_wR_factor_gt 0.0928
_refine_ls_wR_factor_ref 0.1043
_reflns_Friedel_coverage 0.0
_reflns_limit_h_max 15
_reflns_limit_h_min -15
_reflns_limit_k_max 22
_reflns_limit_k_min 0
_reflns_limit_l_max 14
_reflns_limit_l_min 0
_reflns_number_gt 3445
_reflns_number_total 4702
_reflns_threshold_expression I>=2u(I)
_cod_data_source_file 6b.cif
_cod_data_source_block exp_233
_cod_original_cell_volume 2059.88(19)
_cod_database_code 4037137
_chemical_oxdiff_formula C21H21ClN6
_reflns_odcompleteness_completeness 96.92
_reflns_odcompleteness_iscentric 1
_reflns_odcompleteness_theta 26.32
_olex2_refinement_description
;
1. Fixed Uiso
 At 1.2 times of:
  All C(H) groups
2.a Ternary CH refined with riding coordinates:
 C10(H10)
2.b Aromatic/amide H refined with riding coordinates:
 C14(H14), C17(H17), C22(H22), C26(H26), C28(H28)
;
_olex2_date_sample_data_collection 2016-03-22
_olex2_submission_special_instructions 'No special instructions were received'
_oxdiff_exptl_absorpt_empirical_details
;
Empirical correction (ABSPACK) includes:
- Absorption correction using spherical harmonics
- Frame scaling
;
_oxdiff_exptl_absorpt_empirical_full_max 1.173
_oxdiff_exptl_absorpt_empirical_full_min 0.874

loop_
_space_group_symop_id
_space_group_symop_operation_xyz
1 x,y,z
2 -x,y+1/2,-z+1/2
3 -x,-y,-z
4 x,-y-1/2,z-1/2

loop_
_atom_site_label
_atom_site_type_symbol
_atom_site_fract_x
_atom_site_fract_y
_atom_site_fract_z
_atom_site_U_iso_or_equiv
_atom_site_adp_type
_atom_site_occupancy
_atom_site_refinement_flags_posn
Cl1 Cl 0.89562(4) 0.58970(3) 0.60565(4) 0.05773(16) Uani 1.000000 .
N2 N 0.51003(12) 0.64691(8) 0.57078(12) 0.0453(3) Uani 1.000000 .
N3 N 0.57772(11) 0.64459(8) 0.47396(11) 0.0392(3) Uani 1.000000 .
N4 N 0.91878(13) 0.43101(10) 0.63538(12) 0.0518(4) Uani 1.000000 .
N6 N 0.53204(12) 0.58119(8) 0.63610(12) 0.0438(3) Uani 1.000000 .
N7 N 0.66822(12) 0.51839(8) 0.28155(11) 0.0377(3) Uani 1.000000 .
H7 H 0.6085(15) 0.4903(10) 0.2854(15) 0.042(5) Uiso 1.000000 .
N8 N 0.61210(12) 0.53417(8) 0.58463(11) 0.0407(3) Uani 1.000000 .
C5 C 0.71890(13) 0.52114(9) 0.16883(13) 0.0343(3) Uani 1.000000 .
C9 C 0.79031(13) 0.47067(9) 0.46354(13) 0.0351(3) Uani 1.000000 .
C10 C 0.72515(13) 0.54095(9) 0.39803(12) 0.0347(3) Uani 1.000000 .
H10 H 0.77866(13) 0.58562(9) 0.38242(12) 0.0417(4) Uiso 1.000000 R
C11 C 0.63909(13) 0.57404(9) 0.48385(13) 0.0345(3) Uani 1.000000 .
C12 C 0.86676(14) 0.48597(10) 0.56648(14) 0.0415(4) Uani 1.000000 .
C13 C 0.65410(17) 0.49996(11) 0.06198(15) 0.0488(4) Uani 1.000000 .
H13 H 0.5766(18) 0.4818(11) 0.0712(18) 0.068(6) Uiso 1.000000 .
C14 C 0.77402(14) 0.38972(9) 0.43253(14) 0.0407(4) Uani 1.000000 .
H14 H 0.72703(14) 0.37626(9) 0.36365(14) 0.0488(4) Uiso 1.000000 R
C16 C 0.82995(16) 0.54633(11) 0.15794(17) 0.0487(4) Uani 1.000000 .
H16 H 0.8757(16) 0.5587(10) 0.2276(16) 0.053(5) Uiso 1.000000 .
C17 C 0.80960(17) 0.24067(11) 0.47821(19) 0.0595(5) Uani 1.000000 .
H17 H 0.76356(17) 0.22461(11) 0.40988(19) 0.0714(6) Uiso 1.000000 R
C18 C 0.82738(14) 0.32556(10) 0.50333(15) 0.0447(4) Uani 1.000000 .
C19 C 0.56160(17) 0.71125(10) 0.37617(15) 0.0499(4) Uani 1.000000 .
C20 C 0.8067(3) 0.53561(15) -0.0636(2) 0.0805(8) Uani 1.000000 .
H20 H 0.833(2) 0.5414(14) -0.143(2) 0.100(8) Uiso 1.000000 .
C21 C 0.8717(2) 0.55436(14) 0.0413(2) 0.0709(6) Uani 1.000000 .
H21 H 0.946(2) 0.5731(13) 0.0394(19) 0.076(7) Uiso 1.000000 .
C22 C 0.85976(19) 0.18184(13) 0.5539(2) 0.0740(6) Uani 1.000000 .
H22 H 0.84729(19) 0.12585(13) 0.5374(2) 0.0888(7) Uiso 1.000000 R
C23 C 0.6713(2) 0.72634(13) 0.3148(2) 0.0613(5) Uani 1.000000 .
H23a H 0.6940(16) 0.6790(13) 0.2611(17) 0.065(6) Uiso 1.000000 .
H23b H 0.7312(19) 0.7395(12) 0.3841(19) 0.070(6) Uiso 1.000000 .
H23c H 0.6612(18) 0.7755(13) 0.2622(19) 0.080(7) Uiso 1.000000 .
C24 C 0.4689(2) 0.68099(17) 0.2843(2) 0.0726(6) Uani 1.000000 .
H24a H 0.4519(19) 0.7267(14) 0.223(2) 0.087(7) Uiso 1.000000 .
H24b H 0.396(2) 0.6666(15) 0.329(2) 0.107(9) Uiso 1.000000 .
H24c H 0.497(2) 0.6304(17) 0.239(2) 0.113(10) Uiso 1.000000 .
C25 C 0.6982(2) 0.50752(15) -0.05319(18) 0.0731(7) Uani 1.000000 .
H25 H 0.653(2) 0.4907(13) -0.127(2) 0.088(7) Uiso 1.000000 .
C26 C 0.9495(2) 0.28689(15) 0.6818(2) 0.0747(6) Uani 1.000000 .
H26 H 0.9971(2) 0.30122(15) 0.7498(2) 0.0896(7) Uiso 1.000000 R
C27 C 0.5250(3) 0.79050(15) 0.4401(3) 0.0854(9) Uani 1.000000 .
H27a H 0.594(2) 0.8066(16) 0.504(3) 0.113(10) Uiso 1.000000 .
H27b H 0.5175(18) 0.8324(14) 0.379(2) 0.081(7) Uiso 1.000000 .
H27c H 0.456(3) 0.7829(16) 0.477(3) 0.110(10) Uiso 1.000000 .
C28 C 0.9289(2) 0.20549(16) 0.6547(2) 0.0857(7) Uani 1.000000 .
H28 H 0.9624(2) 0.16480(16) 0.7056(2) 0.1028(9) Uiso 1.000000 R
C42 C 0.89821(15) 0.34924(12) 0.60649(15) 0.0500(4) Uani 1.000000 .

loop_
_atom_site_aniso_label
_atom_site_aniso_U_11
_atom_site_aniso_U_22
_atom_site_aniso_U_33
_atom_site_aniso_U_12
_atom_site_aniso_U_13
_atom_site_aniso_U_23
Cl1 0.0608(3) 0.0640(3) 0.0475(3) -0.0181(2) -0.0055(2) -0.0118(2)
N2 0.0531(9) 0.0463(8) 0.0376(7) -0.0027(6) 0.0124(6) -0.0031(6)
N3 0.0477(8) 0.0377(7) 0.0327(6) -0.0021(6) 0.0075(6) 0.0000(5)
N4 0.0454(9) 0.0690(10) 0.0398(8) -0.0024(7) -0.0077(6) 0.0055(7)
N6 0.0479(9) 0.0474(8) 0.0368(7) -0.0076(6) 0.0102(6) -0.0019(6)
N7 0.0344(8) 0.0504(8) 0.0282(6) -0.0094(6) 0.0017(5) 0.0014(5)
N8 0.0462(8) 0.0440(7) 0.0325(7) -0.0059(6) 0.0065(6) 0.0029(6)
C5 0.0392(9) 0.0330(7) 0.0308(7) 0.0037(6) 0.0041(6) 0.0024(6)
C9 0.0312(8) 0.0447(9) 0.0293(7) -0.0036(6) 0.0025(6) 0.0012(6)
C10 0.0358(8) 0.0398(8) 0.0286(7) -0.0060(6) 0.0015(6) 0.0013(6)
C11 0.0380(9) 0.0370(8) 0.0282(7) -0.0071(6) 0.0012(6) 0.0009(6)
C12 0.0380(9) 0.0543(10) 0.0322(8) -0.0071(7) 0.0016(7) -0.0016(7)
C13 0.0509(11) 0.0598(11) 0.0353(9) 0.0061(9) -0.0025(8) -0.0021(8)
C14 0.0365(9) 0.0475(9) 0.0374(8) -0.0003(7) -0.0032(6) -0.0004(7)
C16 0.0444(10) 0.0568(11) 0.0460(10) -0.0095(8) 0.0131(8) -0.0082(8)
C17 0.0504(12) 0.0510(11) 0.0771(13) 0.0022(8) 0.0018(10) 0.0041(9)
C18 0.0357(9) 0.0497(10) 0.0491(9) 0.0024(7) 0.0048(7) 0.0061(8)
C19 0.0664(12) 0.0410(9) 0.0432(9) 0.0070(8) 0.0104(8) 0.0096(7)
C20 0.110(2) 0.0909(17) 0.0447(12) -0.0015(15) 0.0350(14) 0.0022(11)
C21 0.0697(16) 0.0754(14) 0.0716(15) -0.0149(12) 0.0392(13) -0.0095(11)
C22 0.0678(15) 0.0526(12) 0.1017(17) 0.0098(10) 0.0067(13) 0.0197(12)
C23 0.0748(15) 0.0480(11) 0.0628(13) 0.0005(10) 0.0181(11) 0.0189(10)
C24 0.0736(17) 0.0843(17) 0.0586(13) 0.0015(13) -0.0073(12) 0.0246(13)
C25 0.0952(19) 0.0906(16) 0.0333(10) 0.0120(14) 0.0007(11) -0.0047(10)
C26 0.0706(15) 0.0829(16) 0.0683(13) 0.0089(12) -0.0158(11) 0.0242(12)
C27 0.136(3) 0.0473(12) 0.0757(17) 0.0271(15) 0.0349(19) 0.0130(12)
C28 0.0823(17) 0.0781(16) 0.0955(18) 0.0213(13) -0.0064(14) 0.0387(14)
C42 0.0410(10) 0.0636(11) 0.0454(9) 0.0038(8) 0.0011(8) 0.0143(8)

loop_
_atom_type_symbol
_atom_type_scat_dispersion_real
_atom_type_scat_dispersion_imag
_atom_type_scat_Cromer_Mann_a1
_atom_type_scat_Cromer_Mann_a2
_atom_type_scat_Cromer_Mann_a3
_atom_type_scat_Cromer_Mann_a4
_atom_type_scat_Cromer_Mann_b1
_atom_type_scat_Cromer_Mann_b2
_atom_type_scat_Cromer_Mann_b3
_atom_type_scat_Cromer_Mann_b4
_atom_type_scat_Cromer_Mann_c
_atom_type_scat_source
_atom_type_scat_dispersion_source
H 0.00000 0.00000 0.49300 0.32291 0.14019 0.04081 10.51090 26.12570 3.14236 57.79970 0.0030380000826 'International Tables Volume C Table 6.1.1.4 (pp. 500-502)' 'Henke, Gullikson and Davis, At. Data and Nucl. Data Tables, 1993, 54, 2'
C 0.00347 0.00161 2.31000 1.02000 1.58860 0.86500 20.84390 10.20750 0.56870 51.65120 0.215599998832 'International Tables Volume C Table 6.1.1.4 (pp. 500-502)' 'Henke, Gullikson and Davis, At. Data and Nucl. Data Tables, 1993, 54, 2'
Cl 0.14873 0.16029 11.46040 7.19640 6.25560 1.64550 0.01040 1.16620 18.51940 47.77840 -9.55739974976 'International Tables Volume C Table 6.1.1.4 (pp. 500-502)' 'Henke, Gullikson and Davis, At. Data and Nucl. Data Tables, 1993, 54, 2'
N 0.00653 0.00323 12.21260 3.13220 2.01250 1.16630 0.00570 9.89330 28.99750 0.58260 -11.5290002823 'International Tables Volume C Table 6.1.1.4 (pp. 500-502)' 'Henke, Gullikson and Davis, At. Data and Nucl. Data Tables, 1993, 54, 2'

loop_
_exptl_crystal_face_index_h
_exptl_crystal_face_index_k
_exptl_crystal_face_index_l
_exptl_crystal_face_perp_dist
184 -134 -2 0.2658
112 -8 156 0.2658
173 -160 -9 0.2658
-8 -243 -98 0.2658
-107 3 168 0.2658
180 -142 11 0.2658
19 -243 -98 0.2658
-128 -8 156 0.2658
89 3 168 0.2658
-15 235 107 0.2658
178 147 12 0.2658
128 -8 -156 0.2658
-95 -16 -165 0.2658
-184 134 -2 0.2658
17 246 -95 0.2658
181 -142 -11 0.2658
3 251 -89 0.2658
0 -233 -109 0.2658
109 13 157 0.2658
-117 18 162 0.2658
16 234 -107 0.2658
-184 -134 -2 0.2658
-172 160 -9 0.2658
113 -16 -165 0.2658
-112 -8 -156 0.2658
-113 -16 165 0.2658
99 -18 162 0.2658
-172 -160 -9 0.2658
-179 147 12 0.2658
-8 243 -98 0.2658
4 235 107 0.2658
-181 -142 11 0.2658
-12 -233 109 0.2658
185 134 -2 0.2658
12 -233 -109 0.2658
107 3 -168 0.2658
-7 -251 89 0.2658
-178 147 -12 0.2658
-180 -142 -11 0.2658
-17 246 95 0.2658
171 163 5 0.2658
-126 13 157 0.2658
126 13 -157 0.2658
-89 3 -168 0.2658
99 18 162 0.2658
-109 13 -157 0.2658
7 -246 95 0.2658
4 -234 107 0.2658
-171 163 5 0.2658
-19 -243 98 0.2658
2 -251 -89 0.2658
171 -163 5 0.2658
7 246 95 0.2658
179 147 -12 0.2658
-173 -160 9 0.2658
-7 251 89 0.2658
0 233 -109 0.2658
-95 16 -165 0.2658
117 18 -162 0.2658
171 163 -5 0.2658

loop_
_geom_angle_atom_site_label_1
_geom_angle_atom_site_label_2
_geom_angle_atom_site_label_3
_geom_angle
N6 N2 N3 106.84(12)
C11 N3 N2 107.54(12)
C19 N3 N2 117.62(13)
C19 N3 C11 134.45(13)
C42 N4 C12 117.03(14)
N8 N6 N2 111.00(12)
C5 N7 H7 117.8(11)
C10 N7 H7 116.4(11)
C10 N7 C5 123.66(13)
C11 N8 N6 105.86(12)
C13 C5 N7 118.32(15)
C16 C5 N7 122.80(14)
C16 C5 C13 118.85(15)
C12 C9 C10 121.40(13)
C14 C9 C10 122.57(13)
C14 C9 C12 115.91(14)
C9 C10 N7 114.76(12)
H10 C10 N7 108.10(8)
H10 C10 C9 108.10(8)
C11 C10 N7 109.03(12)
C11 C10 C9 108.57(11)
C11 C10 H10 108.10(8)
N8 C11 N3 108.75(13)
C10 C11 N3 128.77(12)
C10 C11 N8 122.47(13)
N4 C12 Cl1 115.75(12)
C9 C12 Cl1 117.59(12)
C9 C12 N4 126.66(15)
H13 C13 C5 117.9(12)
C25 C13 C5 120.5(2)
C25 C13 H13 121.6(12)
H14 C14 C9 119.48(9)
C18 C14 C9 121.04(15)
C18 C14 H14 119.48(10)
H16 C16 C5 120.6(11)
C21 C16 C5 119.49(19)
C21 C16 H16 119.9(11)
C18 C17 H17 119.89(11)
C22 C17 H17 119.89(14)
C22 C17 C18 120.2(2)
C17 C18 C14 123.26(16)
C42 C18 C14 117.27(15)
C42 C18 C17 119.43(16)
C23 C19 N3 110.05(15)
C24 C19 N3 106.69(15)
C24 C19 C23 111.90(18)
C27 C19 N3 107.85(15)
C27 C19 C23 109.7(2)
C27 C19 C24 110.6(2)
C21 C20 H20 122.7(16)
C25 C20 H20 117.9(16)
C25 C20 C21 119.4(2)
C20 C21 C16 121.3(2)
H21 C21 C16 115.8(14)
H21 C21 C20 122.9(13)
H22 C22 C17 119.99(14)
C28 C22 C17 120.0(2)
C28 C22 H22 119.99(13)
H23a C23 C19 113.3(11)
H23b C23 C19 106.9(11)
H23b C23 H23a 112.5(16)
H23c C23 C19 107.8(12)
H23c C23 H23a 107.9(16)
H23c C23 H23b 108.4(16)
H24a C24 C19 107.7(13)
H24b C24 C19 110.8(14)
H24b C24 H24a 109.3(19)
H24c C24 C19 109.1(15)
H24c C24 H24a 109.2(19)
H24c C24 H24b 111(2)
C20 C25 C13 120.3(2)
H25 C25 C13 119.4(14)
H25 C25 C20 120.2(14)
C28 C26 H26 120.13(13)
C42 C26 H26 120.13(13)
C42 C26 C28 119.7(2)
H27a C27 C19 105.6(15)
H27b C27 C19 107.4(13)
H27b C27 H27a 108(2)
H27c C27 C19 111.1(17)
H27c C27 H27a 114(2)
H27c C27 H27b 110(2)
C26 C28 C22 121.8(2)
H28 C28 C22 119.12(13)
H28 C28 C26 119.12(13)
C18 C42 N4 121.99(15)
C26 C42 N4 119.20(17)
C26 C42 C18 118.81(18)

loop_
_geom_bond_atom_site_label_1
_geom_bond_atom_site_label_2
_geom_bond_distance
Cl1 C12 1.7536(17)
N2 N3 1.3535(17)
N2 N6 1.2915(18)
N3 C11 1.3506(19)
N3 C19 1.512(2)
N4 C12 1.291(2)
N4 C42 1.373(2)
N6 N8 1.3570(18)
N7 H7 0.843(17)
N7 C5 1.3884(19)
N7 C10 1.4413(18)
N8 C11 1.3192(18)
C5 C13 1.393(2)
C5 C16 1.388(2)
C9 C10 1.523(2)
C9 C12 1.416(2)
C9 C14 1.358(2)
C10 H10 0.9800
C10 C11 1.513(2)
C13 H13 0.97(2)
C13 C25 1.382(3)
C14 H14 0.9300
C14 C18 1.414(2)
C16 H16 0.924(18)
C16 C21 1.386(3)
C17 H17 0.9300
C17 C18 1.409(2)
C17 C22 1.366(3)
C18 C42 1.410(2)
C19 C23 1.510(3)
C19 C24 1.520(3)
C19 C27 1.526(3)
C20 H20 0.93(2)
C20 C21 1.368(4)
C20 C25 1.373(4)
C21 H21 0.94(2)
C22 H22 0.9300
C22 C28 1.380(3)
C23 H23a 1.00(2)
C23 H23b 1.02(2)
C23 H23c 0.98(2)
C24 H24a 1.00(2)
C24 H24b 1.04(3)
C24 H24c 1.02(3)
C25 H25 0.97(2)
C26 H26 0.9300
C26 C28 1.363(3)
C26 C42 1.409(2)
C27 H27a 1.07(3)
C27 H27b 0.94(2)
C27 H27c 0.94(3)
C28 H28 0.9300

loop_
_exptl_oxdiff_crystal_face_indexfrac_h
_exptl_oxdiff_crystal_face_indexfrac_k
_exptl_oxdiff_crystal_face_indexfrac_l
_exptl_oxdiff_crystal_face_x
_exptl_oxdiff_crystal_face_y
_exptl_oxdiff_crystal_face_z
183.8558 -134.0572 -2.0868 0.9233 -12.4399 0.7490
111.8628 -8.2223 155.7985 -7.5178 -7.4553 -6.7361
172.8670 -160.0032 -9.0733 2.2895 -12.2985 0.4395
-7.9601 -242.6022 -97.8931 11.9823 -3.4812 0.5488
-106.9665 3.0442 167.9007 -3.8476 4.3806 -11.0123
179.8551 -142.0481 10.9037 0.8214 -12.4902 -0.1867
19.0183 -242.6378 -97.9071 11.4309 -4.9264 1.0211
-127.9459 -7.9065 155.9232 -2.6168 5.3910 -10.9343
88.8773 2.7863 167.7988 -7.8501 -6.1105 -7.5838
-15.0242 234.6385 106.8971 -11.5550 4.4813 -1.5979
177.8524 146.5576 11.8889 -9.1157 -6.7673 5.2859
127.9461 -8.0715 -155.9224 3.1673 -5.7023 10.6264
-94.8733 -15.7622 -164.7978 8.3139 6.1536 7.0644
-183.8545 134.0594 -1.9095 -0.7821 12.4733 -0.5300
17.0123 245.6925 -94.9340 -5.4575 4.6720 10.2335
180.8610 -142.0373 -11.0766 1.5774 -12.3597 1.0354
3.0216 250.7008 -88.9325 -5.5554 5.4685 9.7563
0.0367 -232.6204 -108.8876 11.8631 -3.6228 1.4835
108.8646 12.7523 156.7981 -8.2143 -6.8944 -6.4392
-116.9568 18.0401 161.9106 -3.9477 5.2580 -10.5700
16.0170 233.7169 -106.9218 -4.6007 4.5924 10.6421
-183.8509 -133.5730 -1.8957 8.4380 7.2578 -5.6881
-171.8623 160.0118 -8.9106 -1.6746 12.3955 0.5635
112.9609 -16.0359 -164.9059 4.0665 -4.9799 10.7028
-111.8626 -7.7558 -155.7977 8.0682 7.1440 6.4282
-112.9605 -15.9202 164.9075 -2.9656 4.3571 -11.3187
98.8715 -18.1947 161.8002 -7.1200 -7.0043 -7.4845
-171.8579 -159.5493 -8.8941 9.3345 6.1680 -5.5954
-178.8630 147.0273 12.0744 -1.8256 12.3416 -0.9589
-7.9668 242.7312 -97.9181 -4.7379 5.9769 9.9027
3.9607 234.6135 106.8873 -11.9430 3.4643 -1.2655
-180.8572 -141.5732 11.0912 8.1932 6.8328 -6.5014
-12.0208 -232.7246 108.9178 4.4140 -4.8037 -10.6623
184.8513 133.5739 -2.1012 -8.3173 -7.2778 5.9246
12.0271 -232.6362 -108.8938 11.6180 -4.2651 1.6934
106.9664 2.9476 -167.9010 3.6412 -4.2638 11.1278
-7.0184 -250.6955 88.9346 5.6371 -5.2544 -9.8263
-177.8564 147.0392 -11.9040 -0.9989 12.4888 0.3726
-179.8512 -141.5624 -10.8890 8.9492 6.9632 -5.2794
-17.0190 245.6327 94.9086 -11.4691 4.9028 -0.7641
170.8599 162.5487 4.8982 -9.2761 -6.0226 5.8546
-125.9481 13.0615 156.9202 -3.4154 5.6842 -10.5499
125.9477 12.9028 -156.9215 2.5210 -5.1782 11.0503
-88.8774 3.2055 -167.7991 7.6436 6.2273 7.6993
98.8710 17.7559 161.7984 -8.3585 -6.3037 -6.7916
-108.8650 13.2120 -156.7994 7.3198 7.4004 6.9396
6.9685 -245.7241 94.9215 4.9674 -5.9566 -9.8137
3.9671 -233.7432 106.9114 4.1923 -5.6629 -10.2922
-170.8674 162.9986 5.0758 -2.2923 12.2833 -0.1277
-19.0117 -242.6957 97.9321 5.2892 -4.5317 -10.3750
2.0292 -250.6094 -88.9061 11.7356 -4.2474 0.0770
170.8644 -163.0042 4.9150 1.9394 -12.3669 -0.4198
6.9618 245.6011 94.8962 -11.9592 3.6182 -0.3443
178.8590 146.5695 -12.0895 -8.2891 -6.6201 6.6174
-172.8627 -159.5579 9.0898 8.7197 6.0710 -6.5984
-7.0252 250.6160 88.9087 -11.6335 4.5150 -0.1645
0.0304 232.7404 -108.9116 -4.1690 5.4460 10.4524
-94.8737 16.1939 -164.7995 7.2130 6.7763 7.6803
116.9563 17.9106 -161.9125 2.7092 -4.5574 11.2629
170.8630 162.5542 -5.0926 -8.9232 -5.9390 6.4022
